data_2012323
loop_
_publ_author_name
'Wilson, Claire'
'Clark, J. Stephen'
'Bate, Andrea L.'
'Blake, Alexander J.'
'Grinter, Trevor'
'Teat, Simon J.'

_publ_section_title
;
 Diels--Alder adducts of medium-ring carbocyclic dienes prepared by
 rearrangement of catalytically generated cyclic oxonium ylides
;
_journal_issue 11
_journal_name_full 'Acta Crystallographica Section C'
_journal_page_first 1326
_journal_page_last 1329
_journal_paper_doi 10.1107/S0108270101013440
_journal_volume 57
_journal_year 2001
_chemical_formula_iupac 'C15 H20 O6'
_chemical_formula_moiety 'C15 H20 O6'
_chemical_formula_sum 'C15 H20 O6'
_chemical_formula_weight 296.31
_chemical_name_systematic
;
(1S*,2R*,9S*,10aR*)-9-methoxy-8-oxo-1,2,3,5,6,7,8,9,10,10a-decahydro-
benzocyclooctene-1,2-dicarboxylic acid
;
_space_group_IT_number 61
_symmetry_cell_setting orthorhombic
_symmetry_space_group_name_Hall '-P 2ac 2ab'
_symmetry_space_group_name_H-M 'P b c a'
_audit_creation_method SHELXL97
_cell_angle_alpha 90
_cell_angle_beta 90
_cell_angle_gamma 90
_cell_formula_units_Z 8
_cell_length_a 14.676(2)
_cell_length_b 9.967(2)
_cell_length_c 18.937(3)
_cell_measurement_reflns_used 5549
_cell_measurement_temperature 150(2)
_cell_measurement_theta_max 29.1
_cell_measurement_theta_min 3.2
_cell_volume 2770.0(8)
_computing_cell_refinement 'SAINT (Bruker, 1998)'
_computing_data_collection 'SMART (Bruker, 1999)'
_computing_data_reduction 'SAINT and SHELXTL (Bruker, 1997)'
_computing_molecular_graphics SHELXTL
_computing_publication_material 'SHELXL97 and PLATON (Spek, 2001)'
_computing_structure_refinement 'SHELXL97 (Sheldrick, 1997)'
_computing_structure_solution 'SHELXS97 (Sheldrick, 1997)'
_diffrn_ambient_temperature 150(2)
_diffrn_measured_fraction_theta_full .997
_diffrn_measured_fraction_theta_max .997
_diffrn_measurement_device_type 'Bruker SMART CCD area-detector on SRS Station 9.8'
_diffrn_measurement_method '0.15 degree \w'
_diffrn_radiation_monochromator germanium
_diffrn_radiation_source 'synchrotron storage ring'
_diffrn_radiation_type synchrotron
_diffrn_radiation_wavelength .6892
_diffrn_reflns_av_R_equivalents .136
_diffrn_reflns_av_sigmaI/netI .068
_diffrn_reflns_limit_h_max 17
_diffrn_reflns_limit_h_min -20
_diffrn_reflns_limit_k_max 12
_diffrn_reflns_limit_k_min -14
_diffrn_reflns_limit_l_max 24
_diffrn_reflns_limit_l_min -25
_diffrn_reflns_number 18905
_diffrn_reflns_theta_full 25.99
_diffrn_reflns_theta_max 25.99
_diffrn_reflns_theta_min 2.56
_diffrn_standards_decay_% none
_exptl_absorpt_coefficient_mu .110
_exptl_absorpt_correction_type none
_exptl_crystal_colour colourless
_exptl_crystal_density_diffrn 1.421
_exptl_crystal_density_meas ?
_exptl_crystal_density_method 'not measured'
_exptl_crystal_description tablet
_exptl_crystal_F_000 1264
_exptl_crystal_size_max .06
_exptl_crystal_size_mid .05
_exptl_crystal_size_min .01
_refine_diff_density_max .53
_refine_diff_density_min -.29
_refine_ls_extinction_method none
_refine_ls_goodness_of_fit_ref 1.08
_refine_ls_hydrogen_treatment constr
_refine_ls_matrix_type full
_refine_ls_number_parameters 192
_refine_ls_number_reflns 2715
_refine_ls_number_restraints 0
_refine_ls_restrained_S_all 1.08
_refine_ls_R_factor_all .118
_refine_ls_R_factor_gt .084
_refine_ls_shift/su_max .001
_refine_ls_shift/su_mean .000
_refine_ls_structure_factor_coef Fsqd
_refine_ls_weighting_details 'calc w = 1/[\s^2^(Fo^2^)+(0.123P)^2^+1.776P] where P=(Fo^2^+2Fc^2^)/3'
_refine_ls_weighting_scheme calc
_refine_ls_wR_factor_ref .231
_reflns_number_gt 1769
_reflns_number_total 2715
_reflns_threshold_expression I>2\s(I)
_cod_data_source_file gg1070.cif
_cod_data_source_block IV
_cod_depositor_comments
;
The following automatic conversions were performed:

'_exptl_crystal_density_meas' value 'not measured' was changed to '?'
- the value is perceived as not measured.

Automatic conversion script
Id: cif_fix_values 3008 2015-01-20 13:52:24Z robertas 
;
_cod_original_sg_symbol_H-M Pbca
_cod_database_code 2012323
_cod_database_fobs_code 2012323

loop_
_symmetry_equiv_pos_as_xyz
'x, y, z'
'-x+1/2, -y, z+1/2'
'-x, y+1/2, -z+1/2'
'x+1/2, -y+1/2, -z'
'-x, -y, -z'
'x-1/2, y, -z-1/2'
'x, -y-1/2, z-1/2'
'-x-1/2, y-1/2, z'

loop_
_atom_site_label
_atom_site_fract_x
_atom_site_fract_y
_atom_site_fract_z
_atom_site_U_iso_or_equiv
_atom_site_adp_type
_atom_site_calc_flag
_atom_site_refinement_flags
_atom_site_occupancy
_atom_site_disorder_assembly
_atom_site_disorder_group
_atom_site_type_symbol
C1 .0734(2) .8207(3) .69360(17) .0230(8) Uani d . 1 . . C
H1 .0091 .8484 .7030 .028 Uiso calc R 1 . . H
C2 .1182(2) .9317(4) .65095(18) .0264(8) Uani d . 1 . . C
H2 .1138 1.0150 .6802 .032 Uiso calc R 1 . . H
C3 .2209(2) .9072(4) .6379(2) .0319(9) Uani d . 1 . . C
H3A .2286 .8571 .5931 .038 Uiso calc R 1 . . H
H3B .2521 .9947 .6326 .038 Uiso calc R 1 . . H
C4 .2649(3) .8303(4) .6964(2) .0347(10) Uani d . 1 . . C
H4 .3283 .8130 .6917 .042 Uiso calc R 1 . . H
C4a .2247(2) .7834(4) .75456(19) .0291(9) Uani d . 1 . . C
C5 .2813(3) .7076(4) .8080(2) .0355(10) Uani d . 1 . . C
H5A .3404 .6851 .7858 .043 Uiso calc R 1 . . H
H5B .2499 .6220 .8185 .043 Uiso calc R 1 . . H
C6 .3006(3) .7775(5) .8774(2) .0353(10) Uani d . 1 . . C
H6A .3115 .8737 .8675 .042 Uiso calc R 1 . . H
H6B .3577 .7402 .8971 .042 Uiso calc R 1 . . H
C7 .2260(3) .7670(5) .9343(2) .0346(10) Uani d . 1 . . C
H7A .2080 .6718 .9396 .042 Uiso calc R 1 . . H
H7B .2512 .7976 .9800 .042 Uiso calc R 1 . . H
C8 .1430(3) .8488(4) .91697(17) .0269(8) Uani d . 1 . . C
O8 .1430(2) .9700(3) .92010(13) .0369(7) Uani d . 1 . . O
C9 .0597(2) .7717(4) .89150(18) .0275(8) Uani d . 1 . . C
H9 .0472 .6969 .9254 .033 Uiso calc R 1 . . H
O9 -.01852(17) .8565(3) .88839(13) .0312(7) Uani d . 1 . . O
C9M -.0651(3) .8631(4) .95555(19) .0344(9) Uani d . 1 . . C
H9M1 -.1181 .9224 .9515 .052 Uiso calc R 1 . . H
H9M2 -.0235 .8982 .9915 .052 Uiso calc R 1 . . H
H9M3 -.0854 .7730 .9692 .052 Uiso calc R 1 . . H
C10 .0754(3) .7122(4) .81838(18) .0271(8) Uani d . 1 . . C
H10A .0159 .6851 .7983 .033 Uiso calc R 1 . . H
H10B .1131 .6303 .8232 .033 Uiso calc R 1 . . H
C10a .1227(2) .8084(4) .76623(17) .0232(8) Uani d . 1 . . C
H10C .1184 .8994 .7883 .028 Uiso calc R 1 . . H
C11 .0704(2) .6916(4) .65070(18) .0254(8) Uani d . 1 . . C
O11 .0998(2) .6811(3) .59198(14) .0397(7) Uani d . 1 . . O
O12 .0266(2) .5920(3) .68351(15) .0431(8) Uani d . 1 . . O
H12 .0220 .5261 .6561 .065 Uiso calc R 1 . . H
C21 .0674(3) .9599(4) .58358(18) .0278(8) Uani d . 1 . . C
O21 -.01638(18) .9402(3) .58095(14) .0363(7) Uani d . 1 . . O
O22 .11397(19) 1.0089(3) .53182(13) .0376(7) Uani d . 1 . . O
H22 .0791 1.0245 .4976 .056 Uiso calc R 1 . . H

loop_
_atom_site_aniso_label
_atom_site_aniso_U_11
_atom_site_aniso_U_22
_atom_site_aniso_U_33
_atom_site_aniso_U_12
_atom_site_aniso_U_13
_atom_site_aniso_U_23
C1 .0146(16) .032(2) .0221(17) .0015(15) -.0015(13) -.0038(14)
C2 .0232(19) .035(2) .0212(17) .0019(16) -.0003(14) -.0035(14)
C3 .0206(19) .049(3) .0264(19) -.0043(17) -.0004(15) .0040(17)
C4 .0162(18) .055(3) .033(2) -.0004(18) .0018(15) .0031(18)
C4a .0206(18) .039(2) .0281(19) -.0002(16) -.0008(15) -.0003(16)
C5 .0169(18) .052(3) .038(2) .0092(18) .0011(16) .0073(18)
C6 .023(2) .051(3) .032(2) .0015(18) -.0072(16) .0084(18)
C7 .031(2) .049(2) .0237(18) -.0066(19) -.0055(16) .0107(17)
C8 .031(2) .036(2) .0131(16) -.0027(16) .0043(14) -.0032(14)
O8 .0394(17) .0408(19) .0304(14) -.0066(13) .0042(12) -.0054(12)
C9 .0218(18) .036(2) .0250(18) .0003(16) .0047(14) .0027(15)
O9 .0253(14) .0441(16) .0240(13) .0061(12) .0036(10) .0047(11)
C9M .028(2) .048(2) .0271(19) .0000(19) .0097(16) .0030(17)
C10 .0247(18) .033(2) .0233(17) -.0033(16) .0012(14) -.0007(14)
C10a .0202(17) .0314(19) .0180(16) -.0036(15) -.0021(13) -.0028(13)
C11 .0184(17) .035(2) .0230(18) .0000(16) -.0054(14) -.0040(15)
O11 .0438(17) .0438(17) .0314(15) -.0048(14) .0123(13) -.0094(12)
O12 .056(2) .0425(18) .0309(15) -.0190(15) .0089(14) -.0112(12)
C21 .026(2) .033(2) .0249(18) .0011(16) .0018(15) -.0047(15)
O21 .0254(15) .0487(18) .0348(15) .0000(12) -.0026(11) .0043(12)
O22 .0335(15) .0551(18) .0243(13) .0004(14) -.0010(11) .0096(13)

loop_
_atom_type_symbol
_atom_type_description
_atom_type_scat_dispersion_real
_atom_type_scat_dispersion_imag
_atom_type_scat_source
C C .0033 .0016 'International Tables Vol C Tables 4.2.6.8 and 6.1.1.4'
H H .0000 .0000 'International Tables Vol C Tables 4.2.6.8 and 6.1.1.4'
O O .0106 .0060 'International Tables Vol C Tables 4.2.6.8 and 6.1.1.4'

loop_
_geom_angle_atom_site_label_1
_geom_angle_atom_site_label_2
_geom_angle_atom_site_label_3
_geom_angle
C2 C1 C11 110.2(3)
C2 C1 C10a 109.0(3)
C11 C1 C10a 114.7(3)
C2 C1 H1 108
C11 C1 H1 108
C10a C1 H1 108
C21 C2 C1 111.9(3)
C21 C2 C3 112.1(3)
C1 C2 C3 113.0(3)
C21 C2 H2 106
C1 C2 H2 106
C3 C2 H2 106
C4 C3 C2 112.6(3)
C4 C3 H3A 109
C2 C3 H3A 109
C4 C3 H3B 109
C2 C3 H3B 109
H3A C3 H3B 108
C4a C4 C3 126.9(3)
C4a C4 H4 117
C3 C4 H4 117
C4 C4a C5 119.0(3)
C4 C4a C10a 119.6(3)
C5 C4a C10a 121.4(3)
C4a C5 C6 117.0(4)
C4a C5 H5A 108
C6 C5 H5A 108
C4a C5 H5B 108
C6 C5 H5B 108
H5A C5 H5B 107
C5 C6 C7 116.3(3)
C5 C6 H6A 108
C7 C6 H6A 108
C5 C6 H6B 108
C7 C6 H6B 108
H6A C6 H6B 107
C8 C7 C6 112.8(3)
C8 C7 H7A 109
C6 C7 H7A 109
C8 C7 H7B 109
C6 C7 H7B 109
H7A C7 H7B 108
O8 C8 C7 122.1(4)
O8 C8 C9 121.3(4)
C7 C8 C9 116.5(3)
O9 C9 C8 111.1(3)
O9 C9 C10 108.4(3)
C8 C9 C10 111.2(3)
O9 C9 H9 109
C8 C9 H9 109
C10 C9 H9 109
C9 O9 C9M 111.8(3)
O9 C9M H9M1 110
O9 C9M H9M2 110
H9M1 C9M H9M2 110
O9 C9M H9M3 110
H9M1 C9M H9M3 110
H9M2 C9M H9M3 110
C9 C10 C10a 114.1(3)
C9 C10 H10A 109
C10a C10 H10A 109
C9 C10 H10B 109
C10a C10 H10B 109
H10A C10 H10B 108
C4a C10a C10 115.5(3)
C4a C10a C1 109.8(3)
C10 C10a C1 113.9(3)
C4a C10a H10C 106
C10 C10a H10C 106
C1 C10a H10C 106
O11 C11 O12 122.7(3)
O11 C11 C1 124.0(3)
O12 C11 C1 113.2(3)
C11 O12 H12 110
O21 C21 O22 123.5(3)
O21 C21 C2 119.6(3)
O22 C21 C2 116.9(3)
C21 O22 H22 110

loop_
_geom_bond_atom_site_label_1
_geom_bond_atom_site_label_2
_geom_bond_site_symmetry_2
_geom_bond_distance
_geom_bond_publ_flag
C1 C2 . 1.520(5) ?
C1 C11 . 1.522(5) ?
C1 C10a . 1.559(4) ?
C1 H1 . 1.000 ?
C2 C21 . 1.504(5) ?
C2 C3 . 1.547(5) ?
C2 H2 . 1.000 ?
C3 C4 . 1.494(5) ?
C3 H3A . .990 ?
C3 H3B . .990 ?
C4 C4a . 1.335(5) ?
C4 H4 . .950 ?
C4a C5 . 1.512(5) ?
C4a C10a . 1.533(5) ?
C5 C6 . 1.513(6) ?
C5 H5A . .990 ?
C5 H5B . .990 ?
C6 C7 . 1.540(6) ?
C6 H6A . .990 ?
C6 H6B . .990 ?
C7 C8 . 1.502(6) ?
C7 H7A . .990 ?
C7 H7B . .990 ?
C8 O8 . 1.210(5) ?
C8 C9 . 1.523(5) ?
C9 O9 . 1.427(4) ?
C9 C10 . 1.524(5) ?
C9 H9 . 1.000 ?
O9 C9M . 1.445(4) ?
C9M H9M1 . .980 ?
C9M H9M2 . .980 ?
C9M H9M3 . .980 ?
C10 C10a . 1.541(5) ?
C10 H10A . .990 ?
C10 H10B . .990 ?
C10a H10C . 1.000 ?
C11 O11 . 1.197(4) ?
C11 O12 . 1.336(5) ?
O12 H12 . .840 ?
C21 O21 . 1.247(5) ?
C21 O22 . 1.291(4) ?
O22 H22 . .840 ?

loop_
_geom_hbond_atom_site_label_D
_geom_hbond_atom_site_label_H
_geom_hbond_atom_site_label_A
_geom_hbond_site_symmetry_A
_geom_hbond_distance_DH
_geom_hbond_distance_HA
_geom_hbond_distance_DA
_geom_hbond_angle_DHA
O12 H12 O9 3_546 .84 1.89 2.716(4) 168
O22 H22 O21 5_576 .84 1.78 2.621(4) 174

loop_
_geom_torsion_atom_site_label_1
_geom_torsion_atom_site_label_2
_geom_torsion_atom_site_label_3
_geom_torsion_atom_site_label_4
_geom_torsion
C11 C1 C2 C21 59.8(4)
C10a C1 C2 C21 -173.5(3)
C11 C1 C2 C3 -67.9(4)
C10a C1 C2 C3 58.8(4)
C21 C2 C3 C4 -158.2(3)
C1 C2 C3 C4 -30.7(5)
C2 C3 C4 C4a .7(6)
C3 C4 C4a C5 -179.9(4)
C3 C4 C4a C10a -.5(6)
C4 C4a C5 C6 108.8(4)
C10a C4a C5 C6 -70.5(5)
C4a C5 C6 C7 83.6(5)
C5 C6 C7 C8 -71.5(5)
C6 C7 C8 O8 -72.2(5)
C6 C7 C8 C9 104.8(4)
O8 C8 C9 O9 -12.9(4)
C7 C8 C9 O9 170.1(3)
O8 C8 C9 C10 107.9(4)
C7 C8 C9 C10 -69.1(4)
C8 C9 O9 C9M -86.3(3)
C10 C9 O9 C9M 151.2(3)
O9 C9 C10 C10a 79.2(4)
C8 C9 C10 C10a -43.2(4)
C4 C4a C10a C10 159.2(4)
C5 C4a C10a C10 -21.5(5)
C4 C4a C10a C1 28.7(5)
C5 C4a C10a C1 -152.0(3)
C9 C10 C10a C4a 101.7(4)
C9 C10 C10a C1 -129.9(3)
C2 C1 C10a C4a -56.6(4)
C11 C1 C10a C4a 67.5(4)
C2 C1 C10a C10 172.2(3)
C11 C1 C10a C10 -63.8(4)
C2 C1 C11 O11 .3(5)
C10a C1 C11 O11 -123.1(4)
C2 C1 C11 O12 -176.0(3)
C10a C1 C11 O12 60.6(4)
C1 C2 C21 O21 29.3(5)
C3 C2 C21 O21 157.5(3)
C1 C2 C21 O22 -153.3(3)
C3 C2 C21 O22 -25.2(5)
